data_4107737
loop_
_publ_author_name
'Shawn M. Carter'
'Allyson Sia'
'Michael J. Shaw'
'Alan F. Heyduk'

_publ_section_title
;
 Isolation and Characterization of a Neutral Imino-semiquinone Radical
;
_journal_name_full 'Journal of the American Chemical Society'
_journal_page_first 5838
_journal_page_last 5839
_journal_paper_doi 10.1021/ja711185s
_journal_volume 130
_journal_year 2008
_chemical_formula_sum 'C18 H29 N O'
_chemical_formula_weight 275.42
_chemical_name_systematic
; 
 ? 
;
_space_group_IT_number 14
_symmetry_cell_setting monoclinic
_symmetry_space_group_name_Hall '-P 2ybc'
_symmetry_space_group_name_H-M 'P 1 21/c 1'
_atom_sites_solution_hydrogens geom
_atom_sites_solution_primary direct
_atom_sites_solution_secondary difmap
_audit_creation_method SHELXTL
_cell_angle_alpha 90.00
_cell_angle_beta 108.469(2)
_cell_angle_gamma 90.00
_cell_formula_units_Z 8
_cell_length_a 17.5624(19)
_cell_length_b 17.986(2)
_cell_length_c 11.7992(12)
_cell_measurement_temperature 153(2)
_cell_volume 3535.1(7)
_computing_cell_refinement 'Bruker SMART/SAINT'
_computing_data_collection 'Bruker SMART'
_computing_data_reduction 'Bruker SAINT'
_computing_molecular_graphics 'Bruker SHELXTL'
_computing_publication_material 'Bruker SHELXTL'
_computing_structure_refinement 'Bruker SHELXTL'
_computing_structure_solution 'Bruker SHELXTL'
_diffrn_ambient_temperature 153(2)
_diffrn_measured_fraction_theta_full 0.999
_diffrn_measured_fraction_theta_max 0.999
_diffrn_measurement_device_type 'CCD area detector'
_diffrn_measurement_method 'omega scans'
_diffrn_radiation_monochromator graphite
_diffrn_radiation_source 'sealed tube'
_diffrn_radiation_type MoK\a
_diffrn_radiation_wavelength 0.71073
_diffrn_reflns_av_R_equivalents 0.0430
_diffrn_reflns_av_sigmaI/netI 0.0349
_diffrn_reflns_limit_h_max 21
_diffrn_reflns_limit_h_min -21
_diffrn_reflns_limit_k_max 22
_diffrn_reflns_limit_k_min -22
_diffrn_reflns_limit_l_max 14
_diffrn_reflns_limit_l_min -14
_diffrn_reflns_number 34257
_diffrn_reflns_theta_full 26.37
_diffrn_reflns_theta_max 26.37
_diffrn_reflns_theta_min 2.14
_diffrn_standards_decay_% '< 1.0'
_diffrn_standards_interval_count 'initial 50 frames recollected'
_diffrn_standards_number '50 frames'
_exptl_absorpt_coefficient_mu 0.063
_exptl_absorpt_correction_T_max 0.9888
_exptl_absorpt_correction_T_min 0.9772
_exptl_absorpt_correction_type multi-scan
_exptl_absorpt_process_details 'Bruker SADABS'
_exptl_crystal_colour orange
_exptl_crystal_density_diffrn 1.035
_exptl_crystal_density_meas ?
_exptl_crystal_description irregular
_exptl_crystal_F_000 1216
_exptl_crystal_size_max 0.37
_exptl_crystal_size_mid 0.34
_exptl_crystal_size_min 0.18
_refine_diff_density_max 0.417
_refine_diff_density_min -0.214
_refine_diff_density_rms 0.041
_refine_ls_extinction_method none
_refine_ls_goodness_of_fit_ref 1.030
_refine_ls_hydrogen_treatment refall
_refine_ls_matrix_type full
_refine_ls_number_parameters 593
_refine_ls_number_reflns 7231
_refine_ls_number_restraints 0
_refine_ls_restrained_S_all 1.030
_refine_ls_R_factor_all 0.0723
_refine_ls_R_factor_gt 0.0460
_refine_ls_shift/su_max 0.000
_refine_ls_shift/su_mean 0.000
_refine_ls_structure_factor_coef Fsqd
_refine_ls_weighting_details 'calc w=1/[\s^2^(Fo^2^)+(0.0480P)^2^+1.8846P] where P=(Fo^2^+2Fc^2^)/3'
_refine_ls_weighting_scheme calc
_refine_ls_wR_factor_gt 0.1081
_refine_ls_wR_factor_ref 0.1251
_reflns_number_gt 5239
_reflns_number_total 7231
_reflns_threshold_expression >2sigma(I)
_cod_data_source_file ja711185s-file002.cif
_cod_data_source_block afh103
_cod_depositor_comments
;
The following automatic conversions were performed:

'_exptl_crystal_density_meas' value 'n/a' was changed to '?' - the
value is perceived as not measured.

Automatic conversion script
Id: cif_fix_values 3008 2015-01-20 13:52:24Z robertas 
;
_cod_database_code 4107737

loop_
_symmetry_equiv_pos_as_xyz
'x, y, z'
'-x, y+1/2, -z+1/2'
'-x, -y, -z'
'x, -y-1/2, z-1/2'

loop_
_atom_site_label
_atom_site_type_symbol
_atom_site_fract_x
_atom_site_fract_y
_atom_site_fract_z
_atom_site_U_iso_or_equiv
_atom_site_adp_type
_atom_site_occupancy
_atom_site_symmetry_multiplicity
_atom_site_calc_flag
N1 N 0.42790(8) 0.56039(8) 0.79466(12) 0.0234(3) Uani 1 1 d
O1 O 0.57292(8) 0.59249(7) 0.77858(13) 0.0396(3) Uani 1 1 d
C1 C 0.47135(9) 0.50548(9) 0.78253(14) 0.0212(3) Uani 1 1 d
C2 C 0.54823(9) 0.52923(9) 0.75720(15) 0.0231(3) Uani 1 1 d
C3 C 0.59072(9) 0.47232(9) 0.70858(13) 0.0195(3) Uani 1 1 d
C4 C 0.56830(9) 0.40102(9) 0.71174(14) 0.0208(3) Uani 1 1 d
H4A H 0.5959(10) 0.3624(10) 0.6849(15) 0.024(4) Uiso 1 1 d
C5 C 0.50213(9) 0.37533(9) 0.75264(13) 0.0203(3) Uani 1 1 d
C6 C 0.45707(9) 0.42591(9) 0.78661(14) 0.0225(3) Uani 1 1 d
H6A H 0.4145(11) 0.4109(10) 0.8089(16) 0.025(5) Uiso 1 1 d
C7 C 0.35031(9) 0.55192(10) 0.81837(15) 0.0247(4) Uani 1 1 d
C8 C 0.32005(12) 0.63165(11) 0.8211(2) 0.0360(4) Uani 1 1 d
H8A H 0.3133(12) 0.6582(12) 0.744(2) 0.045(6) Uiso 1 1 d
H8B H 0.3592(14) 0.6603(13) 0.884(2) 0.053(7) Uiso 1 1 d
H8C H 0.2678(13) 0.6305(11) 0.8331(18) 0.042(6) Uiso 1 1 d
C9 C 0.28890(11) 0.50997(13) 0.71709(17) 0.0332(4) Uani 1 1 d
H9A H 0.2848(12) 0.5344(12) 0.641(2) 0.045(6) Uiso 1 1 d
H9B H 0.2374(13) 0.5106(11) 0.7278(18) 0.042(6) Uiso 1 1 d
H9C H 0.3023(12) 0.4574(13) 0.7091(18) 0.043(6) Uiso 1 1 d
C10 C 0.36233(12) 0.51676(11) 0.94083(16) 0.0295(4) Uani 1 1 d
H10A H 0.3815(12) 0.4649(12) 0.9500(17) 0.039(5) Uiso 1 1 d
H10B H 0.3124(13) 0.5193(11) 0.9596(17) 0.040(5) Uiso 1 1 d
H10C H 0.4011(13) 0.5458(12) 1.000(2) 0.046(6) Uiso 1 1 d
C11 C 0.65827(9) 0.49686(9) 0.66047(14) 0.0217(3) Uani 1 1 d
C12 C 0.62460(12) 0.55371(11) 0.55954(17) 0.0327(4) Uani 1 1 d
H12A H 0.5799(13) 0.5315(11) 0.4961(19) 0.041(6) Uiso 1 1 d
H12B H 0.6671(12) 0.5680(11) 0.5262(18) 0.038(5) Uiso 1 1 d
H12C H 0.6053(12) 0.5992(12) 0.5877(18) 0.040(6) Uiso 1 1 d
C13 C 0.69138(11) 0.43111(11) 0.60797(18) 0.0305(4) Uani 1 1 d
H13A H 0.7172(11) 0.3962(11) 0.6694(18) 0.031(5) Uiso 1 1 d
H13B H 0.7336(12) 0.4508(11) 0.5771(18) 0.038(5) Uiso 1 1 d
H13C H 0.6467(12) 0.4077(11) 0.5393(19) 0.040(5) Uiso 1 1 d
C14 C 0.72767(11) 0.53165(11) 0.76077(17) 0.0294(4) Uani 1 1 d
H14A H 0.7482(12) 0.4957(11) 0.8254(18) 0.038(5) Uiso 1 1 d
H14B H 0.7109(12) 0.5757(12) 0.7934(18) 0.037(5) Uiso 1 1 d
H14C H 0.7716(13) 0.5469(11) 0.7285(18) 0.043(6) Uiso 1 1 d
C15 C 0.48714(9) 0.29167(9) 0.75134(14) 0.0228(3) Uani 1 1 d
C16 C 0.41182(12) 0.27345(10) 0.78462(19) 0.0308(4) Uani 1 1 d
H16A H 0.4149(11) 0.2925(11) 0.8634(19) 0.035(5) Uiso 1 1 d
H16B H 0.4057(11) 0.2201(12) 0.7816(17) 0.034(5) Uiso 1 1 d
H16C H 0.3624(12) 0.2975(11) 0.7275(18) 0.036(5) Uiso 1 1 d
C17 C 0.55988(11) 0.25366(11) 0.84088(17) 0.0297(4) Uani 1 1 d
H17A H 0.5645(12) 0.2703(11) 0.922(2) 0.042(6) Uiso 1 1 d
H17B H 0.6106(12) 0.2658(10) 0.8226(17) 0.033(5) Uiso 1 1 d
H17C H 0.5536(11) 0.1988(12) 0.8360(17) 0.038(5) Uiso 1 1 d
C18 C 0.47581(11) 0.26127(11) 0.62532(16) 0.0280(4) Uani 1 1 d
H18A H 0.4303(12) 0.2869(11) 0.5663(18) 0.037(5) Uiso 1 1 d
H18B H 0.4644(11) 0.2079(11) 0.6220(17) 0.031(5) Uiso 1 1 d
H18C H 0.5245(12) 0.2669(11) 0.6019(17) 0.035(5) Uiso 1 1 d
N2 N 0.10859(8) 0.29303(8) 0.81151(13) 0.0289(3) Uani 1 1 d
O2 O -0.01114(8) 0.32821(7) 0.61778(13) 0.0460(4) Uani 1 1 d
C19 C 0.06166(9) 0.23991(9) 0.76186(15) 0.0237(4) Uani 1 1 d
C20 C -0.00693(10) 0.26342(10) 0.65106(15) 0.0269(4) Uani 1 1 d
C21 C -0.06546(9) 0.20653(9) 0.58641(14) 0.0227(3) Uani 1 1 d
C22 C -0.05278(10) 0.13635(9) 0.62718(14) 0.0227(3) Uani 1 1 d
H22A H -0.0896(11) 0.0975(10) 0.5847(16) 0.029(5) Uiso 1 1 d
C23 C 0.01044(9) 0.11151(9) 0.73468(14) 0.0213(3) Uani 1 1 d
C24 C 0.06380(10) 0.16143(10) 0.79812(15) 0.0255(4) Uani 1 1 d
H24A H 0.1003(10) 0.1459(9) 0.8658(15) 0.016(4) Uiso 1 1 d
C25 C 0.17955(10) 0.28547(11) 0.92010(16) 0.0329(4) Uani 1 1 d
C26 C 0.22148(16) 0.36118(15) 0.9324(2) 0.0536(6) Uani 1 1 d
H26A H 0.1819(16) 0.4023(15) 0.941(2) 0.077(9) Uiso 1 1 d
H26B H 0.2373(16) 0.3700(15) 0.854(3) 0.081(9) Uiso 1 1 d
H26C H 0.2724(15) 0.3594(13) 1.003(2) 0.061(7) Uiso 1 1 d
C27 C 0.15221(14) 0.27274(15) 1.02908(18) 0.0441(5) Uani 1 1 d
H27A H 0.1148(14) 0.3144(13) 1.029(2) 0.056(7) Uiso 1 1 d
H27B H 0.2009(16) 0.2763(13) 1.102(2) 0.067(7) Uiso 1 1 d
H27C H 0.1274(13) 0.2218(13) 1.023(2) 0.052(6) Uiso 1 1 d
C28 C 0.23905(12) 0.22631(15) 0.9086(2) 0.0438(5) Uani 1 1 d
H28A H 0.2205(16) 0.1723(16) 0.915(2) 0.077(8) Uiso 1 1 d
H28B H 0.2893(14) 0.2332(12) 0.973(2) 0.053(6) Uiso 1 1 d
H28C H 0.2492(16) 0.2329(15) 0.831(3) 0.075(8) Uiso 1 1 d
C29 C -0.13631(10) 0.23065(10) 0.47904(14) 0.0258(4) Uani 1 1 d
C30 C -0.19105(12) 0.16442(12) 0.42500(18) 0.0372(5) Uani 1 1 d
H30A H -0.1617(14) 0.1271(13) 0.395(2) 0.056(7) Uiso 1 1 d
H30B H -0.2399(13) 0.1852(12) 0.3552(19) 0.046(6) Uiso 1 1 d
H30C H -0.2137(14) 0.1392(13) 0.487(2) 0.057(7) Uiso 1 1 d
C31 C -0.10662(13) 0.26341(14) 0.38088(18) 0.0403(5) Uani 1 1 d
H31A H -0.0761(14) 0.2228(13) 0.356(2) 0.054(7) Uiso 1 1 d
H31B H -0.0734(14) 0.3090(13) 0.412(2) 0.055(7) Uiso 1 1 d
H31C H -0.1536(13) 0.2782(11) 0.313(2) 0.044(6) Uiso 1 1 d
C32 C -0.18735(12) 0.28753(12) 0.52017(18) 0.0356(4) Uani 1 1 d
H32A H -0.1551(14) 0.3349(13) 0.550(2) 0.052(6) Uiso 1 1 d
H32B H -0.2066(13) 0.2648(12) 0.584(2) 0.047(6) Uiso 1 1 d
H32C H -0.2356(13) 0.3023(12) 0.452(2) 0.047(6) Uiso 1 1 d
C33 C 0.00920(10) 0.02992(9) 0.77008(15) 0.0252(4) Uani 1 1 d
C34 C 0.02289(14) -0.01966(11) 0.67286(19) 0.0373(5) Uani 1 1 d
H34A H 0.0785(14) -0.0097(12) 0.666(2) 0.056(7) Uiso 1 1 d
H34B H -0.0245(13) -0.0154(12) 0.5921(19) 0.045(6) Uiso 1 1 d
H34C H 0.0236(12) -0.0717(12) 0.6984(18) 0.043(6) Uiso 1 1 d
C35 C 0.07462(12) 0.01356(11) 0.88943(18) 0.0359(4) Uani 1 1 d
H35A H 0.1312(12) 0.0227(11) 0.8854(17) 0.038(5) Uiso 1 1 d
H35B H 0.0698(11) -0.0404(11) 0.9089(16) 0.031(5) Uiso 1 1 d
H35C H 0.0652(11) 0.0469(11) 0.9571(18) 0.037(5) Uiso 1 1 d
C36 C -0.07253(11) 0.01131(11) 0.78471(18) 0.0334(4) Uani 1 1 d
H36A H -0.1186(13) 0.0207(11) 0.7033(19) 0.045(6) Uiso 1 1 d
H36B H -0.0813(13) 0.0432(12) 0.8500(19) 0.045(6) Uiso 1 1 d
H36C H -0.0719(12) -0.0427(12) 0.8079(18) 0.039(5) Uiso 1 1 d

loop_
_atom_site_aniso_label
_atom_site_aniso_U_11
_atom_site_aniso_U_22
_atom_site_aniso_U_33
_atom_site_aniso_U_23
_atom_site_aniso_U_13
_atom_site_aniso_U_12
N1 0.0220(7) 0.0258(7) 0.0240(7) 0.0012(6) 0.0096(6) 0.0026(6)
O1 0.0374(7) 0.0215(7) 0.0701(10) -0.0052(6) 0.0318(7) -0.0028(5)
C1 0.0200(8) 0.0235(8) 0.0208(8) 0.0001(7) 0.0073(6) 0.0015(6)
C2 0.0233(8) 0.0194(8) 0.0284(8) 0.0020(7) 0.0107(7) 0.0010(6)
C3 0.0185(7) 0.0221(8) 0.0182(7) 0.0016(6) 0.0061(6) 0.0014(6)
C4 0.0216(8) 0.0226(9) 0.0196(8) -0.0006(6) 0.0083(6) 0.0031(6)
C5 0.0207(7) 0.0227(8) 0.0168(7) 0.0013(6) 0.0052(6) -0.0007(6)
C6 0.0190(8) 0.0252(9) 0.0251(8) 0.0015(7) 0.0096(7) -0.0021(6)
C7 0.0212(8) 0.0310(9) 0.0250(8) 0.0017(7) 0.0118(7) 0.0045(7)
C8 0.0340(10) 0.0368(11) 0.0439(12) 0.0045(10) 0.0218(9) 0.0127(9)
C9 0.0232(9) 0.0493(13) 0.0286(10) -0.0029(9) 0.0105(7) 0.0004(8)
C10 0.0311(10) 0.0353(11) 0.0249(9) 0.0010(8) 0.0128(8) -0.0008(8)
C11 0.0204(8) 0.0234(8) 0.0231(8) 0.0018(7) 0.0097(6) -0.0008(6)
C12 0.0339(10) 0.0341(11) 0.0317(10) 0.0104(8) 0.0126(9) -0.0016(8)
C13 0.0321(10) 0.0321(10) 0.0344(10) -0.0004(8) 0.0205(8) -0.0003(8)
C14 0.0236(9) 0.0330(10) 0.0323(10) -0.0023(9) 0.0100(8) -0.0030(7)
C15 0.0253(8) 0.0213(8) 0.0233(8) -0.0005(7) 0.0101(7) -0.0018(6)
C16 0.0372(10) 0.0206(9) 0.0417(11) -0.0011(8) 0.0228(9) -0.0054(8)
C17 0.0366(10) 0.0251(10) 0.0275(10) 0.0040(8) 0.0102(8) 0.0024(8)
C18 0.0332(10) 0.0263(10) 0.0254(9) -0.0029(7) 0.0104(8) -0.0042(8)
N2 0.0258(7) 0.0337(8) 0.0277(8) -0.0045(6) 0.0093(6) -0.0055(6)
O2 0.0431(8) 0.0248(7) 0.0548(9) 0.0070(6) -0.0064(7) -0.0031(6)
C19 0.0196(8) 0.0288(9) 0.0246(8) -0.0044(7) 0.0097(7) -0.0016(7)
C20 0.0240(8) 0.0288(10) 0.0285(9) -0.0009(7) 0.0093(7) 0.0005(7)
C21 0.0222(8) 0.0266(9) 0.0211(8) -0.0017(7) 0.0094(6) 0.0002(6)
C22 0.0237(8) 0.0236(9) 0.0232(8) -0.0025(7) 0.0109(7) -0.0023(7)
C23 0.0207(8) 0.0242(9) 0.0225(8) 0.0015(7) 0.0120(6) 0.0012(6)
C24 0.0211(8) 0.0307(10) 0.0242(9) 0.0006(7) 0.0064(7) 0.0018(7)
C25 0.0278(9) 0.0421(11) 0.0256(9) -0.0058(8) 0.0041(7) -0.0079(8)
C26 0.0507(14) 0.0553(15) 0.0419(13) -0.0034(11) -0.0035(11) -0.0251(12)
C27 0.0422(12) 0.0630(16) 0.0275(10) -0.0059(10) 0.0115(9) -0.0083(11)
C28 0.0211(9) 0.0681(16) 0.0378(12) -0.0042(11) 0.0032(9) 0.0006(9)
C29 0.0238(8) 0.0318(9) 0.0209(8) 0.0004(7) 0.0059(7) 0.0027(7)
C30 0.0309(10) 0.0418(12) 0.0312(10) -0.0019(9) -0.0008(8) -0.0015(9)
C31 0.0375(11) 0.0551(14) 0.0290(10) 0.0107(10) 0.0116(9) 0.0044(10)
C32 0.0287(10) 0.0459(13) 0.0298(10) 0.0003(9) 0.0058(8) 0.0111(9)
C33 0.0264(8) 0.0229(9) 0.0281(9) 0.0033(7) 0.0114(7) 0.0013(7)
C34 0.0483(12) 0.0254(10) 0.0438(12) -0.0001(9) 0.0227(10) 0.0033(8)
C35 0.0366(11) 0.0292(11) 0.0391(11) 0.0102(9) 0.0081(8) 0.0029(8)
C36 0.0331(10) 0.0316(11) 0.0400(11) 0.0067(9) 0.0179(9) -0.0029(8)

loop_
_atom_type_symbol
_atom_type_description
_atom_type_scat_dispersion_real
_atom_type_scat_dispersion_imag
_atom_type_scat_source
C C 0.0033 0.0016 'International Tables Vol C Tables 4.2.6.8 and 6.1.1.4'
H H 0.0000 0.0000 'International Tables Vol C Tables 4.2.6.8 and 6.1.1.4'
N N 0.0061 0.0033 'International Tables Vol C Tables 4.2.6.8 and 6.1.1.4'
O O 0.0106 0.0060 'International Tables Vol C Tables 4.2.6.8 and 6.1.1.4'

loop_
_geom_angle_atom_site_label_1
_geom_angle_atom_site_label_2
_geom_angle_atom_site_label_3
_geom_angle
C1 N1 C7 123.79(14)
N1 C1 C6 129.63(15)
N1 C1 C2 113.49(14)
C6 C1 C2 116.86(13)
O1 C2 C3 122.39(15)
O1 C2 C1 119.92(14)
C3 C2 C1 117.68(14)
C4 C3 C2 117.32(14)
C4 C3 C11 123.52(14)
C2 C3 C11 119.15(14)
C3 C4 C5 125.35(14)
C6 C5 C4 119.10(15)
C6 C5 C15 123.55(14)
C4 C5 C15 117.33(13)
C5 C6 C1 122.01(15)
N1 C7 C10 111.13(13)
N1 C7 C9 111.44(13)
C10 C7 C9 112.70(15)
N1 C7 C8 104.66(14)
C10 C7 C8 108.18(15)
C9 C7 C8 108.31(16)
C13 C11 C3 111.38(13)
C13 C11 C14 108.39(14)
C3 C11 C14 110.48(13)
C13 C11 C12 107.58(14)
C3 C11 C12 108.97(13)
C14 C11 C12 109.99(15)
C5 C15 C16 111.64(14)
C5 C15 C17 109.18(14)
C16 C15 C17 109.05(14)
C5 C15 C18 109.23(13)
C16 C15 C18 108.34(14)
C17 C15 C18 109.37(14)
C19 N2 C25 124.84(15)
N2 C19 C24 129.12(16)
N2 C19 C20 113.85(15)
C24 C19 C20 117.01(14)
O2 C20 C21 122.10(16)
O2 C20 C19 119.23(15)
C21 C20 C19 118.67(15)
C22 C21 C20 117.11(15)
C22 C21 C29 124.16(15)
C20 C21 C29 118.73(14)
C21 C22 C23 126.17(15)
C24 C23 C22 118.84(15)
C24 C23 C33 123.93(15)
C22 C23 C33 117.18(14)
C23 C24 C19 122.04(16)
N2 C25 C27 109.81(15)
N2 C25 C28 113.47(15)
C27 C25 C28 112.17(18)
N2 C25 C26 104.32(16)
C27 C25 C26 108.87(18)
C28 C25 C26 107.80(18)
C21 C29 C31 110.67(14)
C21 C29 C32 109.26(14)
C31 C29 C32 110.81(16)
C21 C29 C30 111.19(15)
C31 C29 C30 107.62(16)
C32 C29 C30 107.24(15)
C23 C33 C34 109.60(14)
C23 C33 C36 109.56(14)
C34 C33 C36 109.36(16)
C23 C33 C35 111.28(14)
C34 C33 C35 109.00(15)
C36 C33 C35 108.00(15)

loop_
_geom_bond_atom_site_label_1
_geom_bond_atom_site_label_2
_geom_bond_distance
N1 C1 1.283(2)
N1 C7 1.483(2)
O1 C2 1.215(2)
C1 C6 1.456(2)
C1 C2 1.533(2)
C2 C3 1.485(2)
C3 C4 1.345(2)
C3 C11 1.533(2)
C4 C5 1.467(2)
C5 C6 1.347(2)
C5 C15 1.527(2)
C7 C10 1.529(2)
C7 C9 1.531(3)
C7 C8 1.533(3)
C11 C13 1.533(2)
C11 C14 1.537(2)
C11 C12 1.539(2)
C15 C16 1.530(2)
C15 C17 1.536(2)
C15 C18 1.537(2)
N2 C19 1.277(2)
N2 C25 1.484(2)
O2 C20 1.224(2)
C19 C24 1.472(2)
C19 C20 1.530(2)
C20 C21 1.479(2)
C21 C22 1.344(2)
C21 C29 1.531(2)
C22 C23 1.466(2)
C23 C24 1.342(2)
C23 C33 1.528(2)
C25 C27 1.526(3)
C25 C28 1.527(3)
C25 C26 1.533(3)
C29 C31 1.531(3)
C29 C32 1.537(2)
C29 C30 1.537(3)
C33 C34 1.531(3)
C33 C36 1.536(2)
C33 C35 1.538(2)

loop_
_geom_torsion_atom_site_label_1
_geom_torsion_atom_site_label_2
_geom_torsion_atom_site_label_3
_geom_torsion_atom_site_label_4
_geom_torsion
C7 N1 C1 C6 0.9(3)
C7 N1 C1 C2 179.35(13)
N1 C1 C2 O1 17.8(2)
C6 C1 C2 O1 -163.57(16)
N1 C1 C2 C3 -163.23(14)
C6 C1 C2 C3 15.4(2)
O1 C2 C3 C4 166.35(16)
C1 C2 C3 C4 -12.6(2)
O1 C2 C3 C11 -12.3(2)
C1 C2 C3 C11 168.75(13)
C2 C3 C4 C5 3.9(2)
C11 C3 C4 C5 -177.53(14)
C3 C4 C5 C6 2.4(2)
C3 C4 C5 C15 -178.95(15)
C4 C5 C6 C1 0.8(2)
C15 C5 C6 C1 -177.70(14)
N1 C1 C6 C5 168.76(16)
C2 C1 C6 C5 -9.6(2)
C1 N1 C7 C10 65.4(2)
C1 N1 C7 C9 -61.2(2)
C1 N1 C7 C8 -178.03(16)
C4 C3 C11 C13 4.6(2)
C2 C3 C11 C13 -176.80(15)
C4 C3 C11 C14 -115.89(17)
C2 C3 C11 C14 62.68(18)
C4 C3 C11 C12 123.16(17)
C2 C3 C11 C12 -58.27(19)
C6 C5 C15 C16 4.0(2)
C4 C5 C15 C16 -174.54(14)
C6 C5 C15 C17 -116.65(17)
C4 C5 C15 C17 64.81(18)
C6 C5 C15 C18 123.80(17)
C4 C5 C15 C18 -54.74(18)
C25 N2 C19 C24 1.5(3)
C25 N2 C19 C20 179.87(14)
N2 C19 C20 O2 1.3(2)
C24 C19 C20 O2 179.88(16)
N2 C19 C20 C21 -179.67(14)
C24 C19 C20 C21 -1.1(2)
O2 C20 C21 C22 176.65(17)
C19 C20 C21 C22 -2.4(2)
O2 C20 C21 C29 -3.8(2)
C19 C20 C21 C29 177.18(14)
C20 C21 C22 C23 4.5(2)
C29 C21 C22 C23 -175.01(15)
C21 C22 C23 C24 -2.9(2)
C21 C22 C23 C33 174.85(15)
C22 C23 C24 C19 -1.1(2)
C33 C23 C24 C19 -178.70(14)
N2 C19 C24 C23 -178.80(16)
C20 C19 C24 C23 2.8(2)
C19 N2 C25 C27 -71.2(2)
C19 N2 C25 C28 55.2(2)
C19 N2 C25 C26 172.28(18)
C22 C21 C29 C31 -119.11(19)
C20 C21 C29 C31 61.4(2)
C22 C21 C29 C32 118.61(18)
C20 C21 C29 C32 -60.9(2)
C22 C21 C29 C30 0.4(2)
C20 C21 C29 C30 -179.09(15)
C24 C23 C33 C34 -118.48(18)
C22 C23 C33 C34 63.92(18)
C24 C23 C33 C36 121.52(18)
C22 C23 C33 C36 -56.08(19)
C24 C23 C33 C35 2.2(2)
C22 C23 C33 C35 -175.44(14)
